data_7109501
loop_
_publ_author_name
'David L. Davies'
'Kuldip Singh'
'Shalini Singh'
'Barbara Villa-Marcos'

_publ_section_title
;
 Preparation of single enantiomers of chiral at metal bis-cyclometallated
 iridium complexes
;
_journal_name_full Chem.Commun.
_journal_page_first 6546
_journal_paper_doi 10.1039/c3cc43121e
_journal_volume 49
_journal_year 2013
_chemical_formula_moiety 'C37 H30 Ir N3 O'
_chemical_formula_sum 'C37 H30 Ir N3 O'
_chemical_formula_weight 724.84
_chemical_name_systematic
;
?
;
_space_group_IT_number 19
_symmetry_cell_setting orthorhombic
_symmetry_space_group_name_Hall 'P 2ac 2ab'
_symmetry_space_group_name_H-M 'P 21 21 21'
_atom_sites_solution_hydrogens geom
_atom_sites_solution_primary direct
_atom_sites_solution_secondary difmap
_audit_creation_method SHELXL-97
_cell_angle_alpha 90.00
_cell_angle_beta 90.00
_cell_angle_gamma 90.00
_cell_formula_units_Z 4
_cell_length_a 8.1790(18)
_cell_length_b 12.986(3)
_cell_length_c 27.068(6)
_cell_measurement_reflns_used 1011
_cell_measurement_temperature 150(2)
_cell_measurement_theta_max 28.154
_cell_measurement_theta_min 3.481
_cell_volume 2875.0(11)
_computing_cell_refinement 'Bruker SMART'
_computing_data_collection 'Bruker SMART'
_computing_data_reduction 'Bruker SHELXTL'
_computing_molecular_graphics 'Bruker SHELXTL'
_computing_publication_material 'Bruker SHELXTL'
_computing_structure_refinement 'SHELXL-97 (Sheldrick, 1997)'
_computing_structure_solution 'SHELXS-97 (Sheldrick, 1990)'
_diffrn_ambient_temperature 150(2)
_diffrn_measured_fraction_theta_full 0.998
_diffrn_measured_fraction_theta_max 0.998
_diffrn_measurement_device_type 'CCD area detector'
_diffrn_measurement_method 'phi and omega scans'
_diffrn_radiation_monochromator graphite
_diffrn_radiation_source 'fine-focus sealed tube'
_diffrn_radiation_type MoK\a
_diffrn_radiation_wavelength 0.71073
_diffrn_reflns_av_R_equivalents 0.0382
_diffrn_reflns_av_sigmaI/netI 0.0325
_diffrn_reflns_limit_h_max 10
_diffrn_reflns_limit_h_min -10
_diffrn_reflns_limit_k_max 16
_diffrn_reflns_limit_k_min -16
_diffrn_reflns_limit_l_max 34
_diffrn_reflns_limit_l_min -34
_diffrn_reflns_number 23997
_diffrn_reflns_theta_full 27.00
_diffrn_reflns_theta_max 27.00
_diffrn_reflns_theta_min 2.17
_exptl_absorpt_coefficient_mu 4.680
_exptl_absorpt_correction_T_max 0.604
_exptl_absorpt_correction_T_min 0.389
_exptl_absorpt_correction_type empirical
_exptl_absorpt_process_details
;
absorption correction based on 16785 reflections(SADABS);Rint 0.1021 before
correction and 0.0480 after.
;
_exptl_crystal_colour red
_exptl_crystal_density_diffrn 1.675
_exptl_crystal_density_method 'not measured'
_exptl_crystal_description block
_exptl_crystal_F_000 1432
_exptl_crystal_size_max 0.36
_exptl_crystal_size_mid 0.25
_exptl_crystal_size_min 0.24
_refine_diff_density_max 1.824
_refine_diff_density_min -0.520
_refine_diff_density_rms 0.084
_refine_ls_abs_structure_details 'Flack H D (1983), Acta Cryst. A39, 876-881'
_refine_ls_abs_structure_Flack 0.002(6)
_refine_ls_extinction_method none
_refine_ls_goodness_of_fit_ref 1.000
_refine_ls_hydrogen_treatment constr
_refine_ls_matrix_type full
_refine_ls_number_parameters 380
_refine_ls_number_reflns 6235
_refine_ls_number_restraints 0
_refine_ls_restrained_S_all 1.000
_refine_ls_R_factor_all 0.0288
_refine_ls_R_factor_gt 0.0239
_refine_ls_shift/su_max 0.001
_refine_ls_shift/su_mean 0.000
_refine_ls_structure_factor_coef Fsqd
_refine_ls_weighting_details 'calc w=1/[\s^2^(Fo^2^)+(0.0255P)^2^+0.0000P] where P=(Fo^2^+2Fc^2^)/3'
_refine_ls_weighting_scheme calc
_refine_ls_wR_factor_gt 0.0498
_refine_ls_wR_factor_ref 0.0511
_reflns_number_gt 5590
_reflns_number_total 6235
_reflns_threshold_expression >2sigma(I)
_cod_data_source_file c3cc43121e.txt
_cod_data_source_block 08014
_cod_depositor_comments
;
The following automatic conversions were performed:

'_refine_ls_hydrogen_treatment' value 'constrained' was replaced with
the value 'constr' as specified in the replacement file
'src/cod-tools/trunk/data/replacement-values/replacement_values.lst'.

Automatic conversion script
Id: cif_fix_values 5376 2017-05-30 11:51:03Z andrius 
;
_cod_original_sg_symbol_H-M P2(1)2(1)2(1)
_cod_database_code 7109501

loop_
_symmetry_equiv_pos_as_xyz
'x, y, z'
'-x+1/2, -y, z+1/2'
'-x, y+1/2, -z+1/2'
'x+1/2, -y+1/2, -z'

loop_
_atom_site_label
_atom_site_type_symbol
_atom_site_fract_x
_atom_site_fract_y
_atom_site_fract_z
_atom_site_U_iso_or_equiv
_atom_site_adp_type
_atom_site_occupancy
_atom_site_symmetry_multiplicity
_atom_site_calc_flag
_atom_site_refinement_flags
Ir1 Ir 0.74763(2) 1.049869(9) 0.363165(4) 0.02132(4) Uani 1 1 d .
O1 O 0.6258(3) 1.0947(2) 0.29657(9) 0.0260(6) Uani 1 1 d .
N1 N 0.9434(4) 1.0184(3) 0.31864(12) 0.0249(7) Uani 1 1 d .
N2 N 0.5681(4) 1.0966(2) 0.40953(11) 0.0233(7) Uani 1 1 d .
N3 N 0.6220(4) 0.9048(3) 0.35493(12) 0.0257(7) Uani 1 1 d .
C1 C 0.9807(5) 0.9255(4) 0.29958(16) 0.0303(10) Uani 1 1 d .
H1 H 0.9194 0.8672 0.3099 0.036 Uiso 1 1 calc R
C2 C 1.1043(5) 0.9117(4) 0.26569(16) 0.0386(11) Uani 1 1 d .
H2 H 1.1293 0.8452 0.2532 0.046 Uiso 1 1 calc R
C3 C 1.1910(5) 0.9975(4) 0.25030(16) 0.0408(11) Uani 1 1 d .
H3 H 1.2722 0.9912 0.2254 0.049 Uiso 1 1 calc R
C4 C 1.1592(5) 1.0912(4) 0.27120(15) 0.0347(10) Uani 1 1 d .
H4 H 1.2219 1.1496 0.2618 0.042 Uiso 1 1 calc R
C5 C 1.0354(5) 1.1017(3) 0.30612(14) 0.0280(9) Uani 1 1 d .
C6 C 0.9916(5) 1.1961(3) 0.33188(14) 0.0270(9) Uani 1 1 d .
C7 C 1.0791(5) 1.2872(3) 0.32752(16) 0.0334(10) Uani 1 1 d .
H7 H 1.1732 1.2894 0.3070 0.040 Uiso 1 1 calc R
C8 C 1.0313(5) 1.3744(3) 0.35258(17) 0.0364(11) Uani 1 1 d .
H8 H 1.0910 1.4368 0.3494 0.044 Uiso 1 1 calc R
C9 C 0.8940(5) 1.3691(3) 0.38265(16) 0.0341(10) Uani 1 1 d .
H9 H 0.8579 1.4290 0.3996 0.041 Uiso 1 1 calc R
C10 C 0.8099(5) 1.2788(3) 0.38822(14) 0.0287(9) Uani 1 1 d .
H10 H 0.7181 1.2771 0.4097 0.034 Uiso 1 1 calc R
C11 C 0.8554(4) 1.1881(3) 0.36300(14) 0.0232(8) Uani 1 1 d .
C12 C 0.4236(5) 1.1343(3) 0.39471(14) 0.0272(9) Uani 1 1 d .
H12 H 0.3978 1.1330 0.3605 0.033 Uiso 1 1 calc R
C13 C 0.3110(5) 1.1749(3) 0.42721(15) 0.0349(10) Uani 1 1 d .
H13 H 0.2096 1.2013 0.4157 0.042 Uiso 1 1 calc R
C14 C 0.3495(6) 1.1762(3) 0.47696(16) 0.0390(11) Uani 1 1 d .
H14 H 0.2747 1.2044 0.5002 0.047 Uiso 1 1 calc R
C15 C 0.4956(5) 1.1366(3) 0.49266(15) 0.0354(10) Uani 1 1 d .
H15 H 0.5215 1.1370 0.5269 0.042 Uiso 1 1 calc R
C16 C 0.6068(5) 1.0958(3) 0.45887(14) 0.0274(9) Uani 1 1 d .
C17 C 0.7690(5) 1.0531(3) 0.46969(12) 0.0254(8) Uani 1 1 d .
C18 C 0.8320(5) 1.0436(3) 0.51724(15) 0.0351(10) Uani 1 1 d .
H18 H 0.7695 1.0650 0.5450 0.042 Uiso 1 1 calc R
C19 C 0.9873(6) 1.0025(4) 0.52361(16) 0.0415(12) Uani 1 1 d .
H19 H 1.0311 0.9950 0.5559 0.050 Uiso 1 1 calc R
C20 C 1.0776(6) 0.9725(4) 0.48341(17) 0.0409(12) Uani 1 1 d .
H20 H 1.1841 0.9449 0.4881 0.049 Uiso 1 1 calc R
C21 C 1.0152(5) 0.9821(3) 0.43604(16) 0.0334(10) Uani 1 1 d .
H21 H 1.0795 0.9606 0.4087 0.040 Uiso 1 1 calc R
C22 C 0.8582(5) 1.0230(3) 0.42774(14) 0.0255(9) Uani 1 1 d .
C23 C 0.6032(4) 1.0305(3) 0.26072(14) 0.0250(9) Uani 1 1 d .
C24 C 0.6062(5) 1.0684(3) 0.21134(14) 0.0302(10) Uani 1 1 d .
H24 H 0.6317 1.1388 0.2058 0.036 Uiso 1 1 calc R
C25 C 0.5733(5) 1.0062(3) 0.17165(15) 0.0333(10) Uani 1 1 d .
H25 H 0.5792 1.0339 0.1392 0.040 Uiso 1 1 calc R
C26 C 0.5317(5) 0.9037(4) 0.17814(16) 0.0331(10) Uani 1 1 d .
H26 H 0.5052 0.8618 0.1505 0.040 Uiso 1 1 calc R
C27 C 0.5293(4) 0.8634(3) 0.22502(14) 0.0297(9) Uani 1 1 d .
H27 H 0.5006 0.7932 0.2296 0.036 Uiso 1 1 calc R
C28 C 0.5686(4) 0.9245(3) 0.26646(14) 0.0220(8) Uani 1 1 d .
C29 C 0.5602(5) 0.8743(3) 0.31388(15) 0.0262(9) Uani 1 1 d .
H29 H 0.5021 0.8110 0.3149 0.031 Uiso 1 1 calc R
C30 C 0.6036(5) 0.8365(3) 0.39926(14) 0.0289(9) Uani 1 1 d .
H30 H 0.6068 0.8825 0.4289 0.035 Uiso 1 1 calc R
C31 C 0.4418(5) 0.7784(3) 0.40162(16) 0.0391(11) Uani 1 1 d .
H31A H 0.3510 0.8271 0.3981 0.059 Uiso 1 1 calc R
H31B H 0.4331 0.7429 0.4335 0.059 Uiso 1 1 calc R
H31C H 0.4373 0.7278 0.3748 0.059 Uiso 1 1 calc R
C32 C 0.7500(7) 0.7655(2) 0.40323(12) 0.0321(8) Uani 1 1 d .
C33 C 0.8009(5) 0.7045(3) 0.36370(17) 0.0411(12) Uani 1 1 d .
H33 H 0.7400 0.7056 0.3338 0.049 Uiso 1 1 calc R
C34 C 0.9376(6) 0.6423(4) 0.36693(17) 0.0478(12) Uani 1 1 d .
H34 H 0.9720 0.6033 0.3391 0.057 Uiso 1 1 calc R
C35 C 1.0241(6) 0.6371(4) 0.41062(19) 0.0471(12) Uani 1 1 d .
H35 H 1.1191 0.5953 0.4131 0.057 Uiso 1 1 calc R
C36 C 0.9706(6) 0.6934(4) 0.45062(17) 0.0432(12) Uani 1 1 d .
H36 H 1.0264 0.6879 0.4813 0.052 Uiso 1 1 calc R
C37 C 0.8378(6) 0.7574(4) 0.44680(15) 0.0371(10) Uani 1 1 d .
H37 H 0.8053 0.7970 0.4746 0.045 Uiso 1 1 calc R

loop_
_atom_site_aniso_label
_atom_site_aniso_U_11
_atom_site_aniso_U_22
_atom_site_aniso_U_33
_atom_site_aniso_U_23
_atom_site_aniso_U_13
_atom_site_aniso_U_12
Ir1 0.02372(7) 0.02265(7) 0.01760(6) -0.00036(5) 0.00062(12) -0.00285(11)
O1 0.0331(15) 0.0262(14) 0.0187(14) -0.0038(12) -0.0048(12) 0.0007(12)
N1 0.0258(17) 0.0307(19) 0.0181(16) -0.0013(14) 0.0000(14) -0.0001(14)
N2 0.0261(17) 0.0269(17) 0.0169(16) -0.0017(14) 0.0039(14) -0.0073(14)
N3 0.0276(17) 0.0253(17) 0.0242(18) -0.0012(15) -0.0003(14) -0.0022(14)
C1 0.025(2) 0.032(3) 0.034(3) -0.003(2) -0.0036(19) 0.0014(18)
C2 0.028(2) 0.054(3) 0.034(2) -0.012(2) -0.0061(19) 0.012(2)
C3 0.029(2) 0.065(3) 0.028(2) 0.002(2) -0.0014(18) 0.009(2)
C4 0.027(2) 0.049(3) 0.029(2) 0.008(2) 0.0003(18) 0.000(2)
C5 0.024(2) 0.038(2) 0.023(2) 0.0079(18) -0.0027(16) -0.0037(17)
C6 0.024(2) 0.033(2) 0.024(2) 0.0067(18) -0.0027(16) -0.0038(17)
C7 0.026(2) 0.038(3) 0.037(3) 0.009(2) 0.0004(19) -0.0066(18)
C8 0.036(2) 0.029(3) 0.044(3) 0.008(2) -0.010(2) -0.0089(18)
C9 0.045(3) 0.026(2) 0.032(2) 0.0026(19) -0.012(2) -0.0035(19)
C10 0.037(2) 0.028(2) 0.021(2) 0.0002(17) -0.0061(16) -0.0054(16)
C11 0.0262(19) 0.028(2) 0.0152(18) 0.0054(17) -0.0035(16) -0.0032(15)
C12 0.034(2) 0.025(2) 0.023(2) -0.0002(17) -0.0009(17) -0.0050(17)
C13 0.032(2) 0.035(3) 0.038(2) -0.0008(19) 0.0071(18) -0.0007(17)
C14 0.043(3) 0.039(3) 0.036(3) -0.004(2) 0.014(2) 0.000(2)
C15 0.051(3) 0.035(3) 0.020(2) -0.0013(19) 0.0096(19) -0.005(2)
C16 0.035(2) 0.025(2) 0.022(2) 0.0030(17) 0.0014(18) -0.0084(18)
C17 0.027(2) 0.0276(18) 0.0217(16) 0.0019(14) -0.0036(18) -0.007(2)
C18 0.043(2) 0.040(3) 0.022(2) 0.003(2) -0.0025(18) -0.013(2)
C19 0.051(3) 0.049(3) 0.024(2) 0.012(2) -0.010(2) -0.014(2)
C20 0.033(2) 0.047(3) 0.043(3) 0.010(2) -0.014(2) -0.006(2)
C21 0.033(2) 0.036(3) 0.031(2) 0.0003(19) -0.0001(19) -0.0069(18)
C22 0.030(2) 0.027(2) 0.020(2) 0.0009(16) -0.0061(17) -0.0100(16)
C23 0.0151(17) 0.034(2) 0.026(2) -0.0019(18) 0.0023(15) 0.0045(16)
C24 0.034(2) 0.032(3) 0.025(2) 0.0008(18) -0.0037(17) 0.0030(18)
C25 0.035(2) 0.042(3) 0.023(2) 0.000(2) 0.0000(18) 0.010(2)
C26 0.035(2) 0.041(3) 0.023(2) -0.014(2) -0.0032(19) 0.009(2)
C27 0.026(2) 0.032(2) 0.031(2) -0.0058(19) -0.0029(17) 0.0063(18)
C28 0.0210(18) 0.026(2) 0.019(2) -0.0063(16) -0.0023(16) 0.0043(15)
C29 0.027(2) 0.024(2) 0.027(2) -0.0057(18) -0.0012(18) -0.0024(17)
C30 0.033(2) 0.033(2) 0.020(2) 0.0000(18) 0.0053(17) -0.0047(18)
C31 0.045(3) 0.039(3) 0.033(3) 0.003(2) 0.005(2) -0.012(2)
C32 0.044(2) 0.0245(17) 0.0280(18) 0.0065(14) -0.010(3) -0.009(3)
C33 0.062(3) 0.023(2) 0.038(2) -0.0029(19) -0.017(2) 0.0053(18)
C34 0.075(3) 0.027(2) 0.041(3) -0.006(2) -0.008(3) 0.012(2)
C35 0.053(3) 0.032(3) 0.057(3) 0.004(2) -0.014(3) 0.004(2)
C36 0.049(3) 0.049(3) 0.031(3) 0.004(2) -0.013(2) -0.002(2)
C37 0.048(3) 0.041(3) 0.023(2) 0.004(2) 0.0001(19) -0.010(2)

loop_
_atom_type_symbol
_atom_type_description
_atom_type_scat_dispersion_real
_atom_type_scat_dispersion_imag
_atom_type_scat_source
C C 0.0033 0.0016 'International Tables Vol C Tables 4.2.6.8 and 6.1.1.4'
H H 0.0000 0.0000 'International Tables Vol C Tables 4.2.6.8 and 6.1.1.4'
N N 0.0061 0.0033 'International Tables Vol C Tables 4.2.6.8 and 6.1.1.4'
O O 0.0106 0.0060 'International Tables Vol C Tables 4.2.6.8 and 6.1.1.4'
Ir Ir -1.4442 7.9887 'International Tables Vol C Tables 4.2.6.8 and 6.1.1.4'

loop_
_geom_angle_atom_site_label_1
_geom_angle_atom_site_label_2
_geom_angle_atom_site_label_3
_geom_angle
C22 Ir1 C11 87.67(15)
C22 Ir1 N2 80.70(14)
C11 Ir1 N2 92.99(14)
C22 Ir1 N1 97.26(15)
C11 Ir1 N1 80.36(14)
N2 Ir1 N1 173.15(12)
C22 Ir1 O1 174.08(13)
C11 Ir1 O1 87.67(13)
N2 Ir1 O1 95.91(12)
N1 Ir1 O1 85.55(11)
C22 Ir1 N3 98.83(14)
C11 Ir1 N3 173.46(14)
N2 Ir1 N3 88.87(13)
N1 Ir1 N3 97.92(12)
O1 Ir1 N3 85.90(11)
C23 O1 Ir1 121.6(2)
C1 N1 C5 119.4(3)
C1 N1 Ir1 125.6(3)
C5 N1 Ir1 114.9(3)
C12 N2 C16 119.8(3)
C12 N2 Ir1 124.3(3)
C16 N2 Ir1 115.7(3)
C29 N3 C30 118.1(3)
C29 N3 Ir1 123.1(3)
C30 N3 Ir1 118.8(2)
N1 C1 C2 122.5(4)
N1 C1 H1 118.7
C2 C1 H1 118.7
C1 C2 C3 118.2(4)
C1 C2 H2 120.9
C3 C2 H2 120.9
C4 C3 C2 119.6(4)
C4 C3 H3 120.2
C2 C3 H3 120.2
C3 C4 C5 120.4(4)
C3 C4 H4 119.8
C5 C4 H4 119.8
N1 C5 C4 119.6(4)
N1 C5 C6 114.5(3)
C4 C5 C6 125.9(4)
C7 C6 C11 121.7(4)
C7 C6 C5 123.4(4)
C11 C6 C5 114.9(4)
C8 C7 C6 120.9(4)
C8 C7 H7 119.6
C6 C7 H7 119.6
C7 C8 C9 118.5(4)
C7 C8 H8 120.7
C9 C8 H8 120.7
C10 C9 C8 120.9(4)
C10 C9 H9 119.5
C8 C9 H9 119.5
C9 C10 C11 122.0(4)
C9 C10 H10 119.0
C11 C10 H10 119.0
C6 C11 C10 116.0(4)
C6 C11 Ir1 114.8(3)
C10 C11 Ir1 129.2(3)
N2 C12 C13 122.5(4)
N2 C12 H12 118.7
C13 C12 H12 118.7
C12 C13 C14 118.3(4)
C12 C13 H13 120.8
C14 C13 H13 120.8
C15 C14 C13 119.8(4)
C15 C14 H14 120.1
C13 C14 H14 120.1
C14 C15 C16 120.6(4)
C14 C15 H15 119.7
C16 C15 H15 119.7
N2 C16 C15 119.0(4)
N2 C16 C17 114.0(3)
C15 C16 C17 127.0(4)
C18 C17 C22 122.1(4)
C18 C17 C16 123.5(4)
C22 C17 C16 114.4(3)
C19 C18 C17 119.2(4)
C19 C18 H18 120.4
C17 C18 H18 120.4
C20 C19 C18 120.2(4)
C20 C19 H19 119.9
C18 C19 H19 119.9
C19 C20 C21 120.7(4)
C19 C20 H20 119.7
C21 C20 H20 119.7
C20 C21 C22 121.2(4)
C20 C21 H21 119.4
C22 C21 H21 119.4
C17 C22 C21 116.7(4)
C17 C22 Ir1 115.1(3)
C21 C22 Ir1 128.2(3)
O1 C23 C28 125.0(4)
O1 C23 C24 118.6(4)
C28 C23 C24 116.3(4)
C25 C24 C23 121.9(4)
C25 C24 H24 119.0
C23 C24 H24 119.0
C24 C25 C26 121.0(4)
C24 C25 H25 119.5
C26 C25 H25 119.5
C27 C26 C25 119.1(4)
C27 C26 H26 120.4
C25 C26 H26 120.4
C26 C27 C28 121.2(4)
C26 C27 H27 119.4
C28 C27 H27 119.4
C27 C28 C23 120.4(4)
C27 C28 C29 116.3(4)
C23 C28 C29 123.2(3)
N3 C29 C28 127.8(4)
N3 C29 H29 116.1
C28 C29 H29 116.1
N3 C30 C32 109.7(3)
N3 C30 C31 114.4(3)
C32 C30 C31 112.4(4)
N3 C30 H30 106.6
C32 C30 H30 106.6
C31 C30 H30 106.6
C30 C31 H31A 109.5
C30 C31 H31B 109.5
H31A C31 H31B 109.5
C30 C31 H31C 109.5
H31A C31 H31C 109.5
H31B C31 H31C 109.5
C37 C32 C33 117.1(5)
C37 C32 C30 121.1(4)
C33 C32 C30 121.8(4)
C34 C33 C32 121.6(4)
C34 C33 H33 119.2
C32 C33 H33 119.2
C35 C34 C33 119.9(5)
C35 C34 H34 120.1
C33 C34 H34 120.1
C36 C35 C34 119.0(5)
C36 C35 H35 120.5
C34 C35 H35 120.5
C37 C36 C35 120.9(4)
C37 C36 H36 119.5
C35 C36 H36 119.5
C36 C37 C32 121.4(4)
C36 C37 H37 119.3
C32 C37 H37 119.3

loop_
_geom_bond_atom_site_label_1
_geom_bond_atom_site_label_2
_geom_bond_distance
Ir1 C22 1.999(4)
Ir1 C11 1.999(4)
Ir1 N2 2.025(3)
Ir1 N1 2.045(3)
Ir1 O1 2.140(3)
Ir1 N3 2.157(3)
O1 C23 1.293(4)
N1 C1 1.348(5)
N1 C5 1.360(5)
N2 C12 1.341(5)
N2 C16 1.372(5)
N3 C29 1.283(5)
N3 C30 1.500(5)
C1 C2 1.376(6)
C1 H1 0.9500
C2 C3 1.385(6)
C2 H2 0.9500
C3 C4 1.368(6)
C3 H3 0.9500
C4 C5 1.391(5)
C4 H4 0.9500
C5 C6 1.456(6)
C6 C7 1.387(5)
C6 C11 1.401(5)
C7 C8 1.377(6)
C7 H7 0.9500
C8 C9 1.389(6)
C8 H8 0.9500
C9 C10 1.368(5)
C9 H9 0.9500
C10 C11 1.412(5)
C10 H10 0.9500
C12 C13 1.378(5)
C12 H12 0.9500
C13 C14 1.383(6)
C13 H13 0.9500
C14 C15 1.368(6)
C14 H14 0.9500
C15 C16 1.395(5)
C15 H15 0.9500
C16 C17 1.468(5)
C17 C18 1.391(5)
C17 C22 1.405(5)
C18 C19 1.389(6)
C18 H18 0.9500
C19 C20 1.372(6)
C19 H19 0.9500
C20 C21 1.386(6)
C20 H20 0.9500
C21 C22 1.408(6)
C21 H21 0.9500
C23 C28 1.413(5)
C23 C24 1.425(5)
C24 C25 1.370(6)
C24 H24 0.9500
C25 C26 1.385(6)
C25 H25 0.9500
C26 C27 1.373(6)
C26 H26 0.9500
C27 C28 1.411(5)
C27 H27 0.9500
C28 C29 1.441(5)
C29 H29 0.9500
C30 C32 1.516(6)
C30 C31 1.525(5)
C30 H30 1.0000
C31 H31A 0.9800
C31 H31B 0.9800
C31 H31C 0.9800
C32 C37 1.385(6)
C32 C33 1.395(6)
C33 C34 1.382(6)
C33 H33 0.9500
C34 C35 1.380(6)
C34 H34 0.9500
C35 C36 1.378(7)
C35 H35 0.9500
C36 C37 1.371(6)
C36 H36 0.9500
C37 H37 0.9500

loop_
_geom_torsion_atom_site_label_1
_geom_torsion_atom_site_label_2
_geom_torsion_atom_site_label_3
_geom_torsion_atom_site_label_4
_geom_torsion
C11 Ir1 O1 C23 141.0(3)
N2 Ir1 O1 C23 -126.2(3)
N1 Ir1 O1 C23 60.5(3)
N3 Ir1 O1 C23 -37.8(3)
C22 Ir1 N1 C1 90.2(3)
C11 Ir1 N1 C1 176.5(3)
O1 Ir1 N1 C1 -95.1(3)
N3 Ir1 N1 C1 -9.8(3)
C22 Ir1 N1 C5 -93.4(3)
C11 Ir1 N1 C5 -7.0(3)
O1 Ir1 N1 C5 81.4(3)
N3 Ir1 N1 C5 166.6(3)
C22 Ir1 N2 C12 179.3(3)
C11 Ir1 N2 C12 92.1(3)
O1 Ir1 N2 C12 4.2(3)
N3 Ir1 N2 C12 -81.6(3)
C22 Ir1 N2 C16 4.5(3)
C11 Ir1 N2 C16 -82.6(3)
O1 Ir1 N2 C16 -170.6(3)
N3 Ir1 N2 C16 103.6(3)
C22 Ir1 N3 C29 -164.5(3)
N2 Ir1 N3 C29 115.1(3)
N1 Ir1 N3 C29 -65.9(3)
O1 Ir1 N3 C29 19.1(3)
C22 Ir1 N3 C30 16.3(3)
N2 Ir1 N3 C30 -64.2(3)
N1 Ir1 N3 C30 114.9(3)
O1 Ir1 N3 C30 -160.2(3)
C5 N1 C1 C2 -3.4(6)
Ir1 N1 C1 C2 172.9(3)
N1 C1 C2 C3 -1.0(6)
C1 C2 C3 C4 4.1(6)
C2 C3 C4 C5 -2.9(6)
C1 N1 C5 C4 4.5(6)
Ir1 N1 C5 C4 -172.1(3)
C1 N1 C5 C6 -175.4(4)
Ir1 N1 C5 C6 7.9(4)
C3 C4 C5 N1 -1.5(6)
C3 C4 C5 C6 178.5(4)
N1 C5 C6 C7 174.4(4)
C4 C5 C6 C7 -5.6(6)
N1 C5 C6 C11 -3.9(5)
C4 C5 C6 C11 176.1(4)
C11 C6 C7 C8 -2.2(6)
C5 C6 C7 C8 179.6(4)
C6 C7 C8 C9 0.4(6)
C7 C8 C9 C10 1.5(6)
C8 C9 C10 C11 -1.6(6)
C7 C6 C11 C10 2.0(6)
C5 C6 C11 C10 -179.7(3)
C7 C6 C11 Ir1 179.7(3)
C5 C6 C11 Ir1 -2.0(4)
C9 C10 C11 C6 -0.1(6)
C9 C10 C11 Ir1 -177.4(3)
C22 Ir1 C11 C6 102.5(3)
N2 Ir1 C11 C6 -176.9(3)
N1 Ir1 C11 C6 4.7(3)
O1 Ir1 C11 C6 -81.1(3)
C22 Ir1 C11 C10 -80.2(4)
N2 Ir1 C11 C10 0.4(4)
N1 Ir1 C11 C10 -178.0(4)
O1 Ir1 C11 C10 96.2(3)
C16 N2 C12 C13 1.3(6)
Ir1 N2 C12 C13 -173.3(3)
N2 C12 C13 C14 -0.2(6)
C12 C13 C14 C15 -0.7(6)
C13 C14 C15 C16 0.5(7)
C12 N2 C16 C15 -1.4(6)
Ir1 N2 C16 C15 173.6(3)
C12 N2 C16 C17 -179.6(3)
Ir1 N2 C16 C17 -4.5(4)
C14 C15 C16 N2 0.5(6)
C14 C15 C16 C17 178.4(4)
N2 C16 C17 C18 -179.0(4)
C15 C16 C17 C18 3.0(7)
N2 C16 C17 C22 1.5(5)
C15 C16 C17 C22 -176.4(4)
C22 C17 C18 C19 -0.4(6)
C16 C17 C18 C19 -179.8(4)
C17 C18 C19 C20 0.6(7)
C18 C19 C20 C21 -0.5(7)
C19 C20 C21 C22 0.2(7)
C18 C17 C22 C21 0.2(6)
C16 C17 C22 C21 179.6(3)
C18 C17 C22 Ir1 -177.2(3)
C16 C17 C22 Ir1 2.2(4)
C20 C21 C22 C17 -0.1(6)
C20 C21 C22 Ir1 177.0(3)
C11 Ir1 C22 C17 89.9(3)
N2 Ir1 C22 C17 -3.6(3)
N1 Ir1 C22 C17 169.8(3)
N3 Ir1 C22 C17 -90.9(3)
C11 Ir1 C22 C21 -87.2(4)
N2 Ir1 C22 C21 179.4(4)
N1 Ir1 C22 C21 -7.3(4)
N3 Ir1 C22 C21 92.0(4)
Ir1 O1 C23 C28 36.0(5)
Ir1 O1 C23 C24 -146.8(3)
O1 C23 C24 C25 -175.9(4)
C28 C23 C24 C25 1.5(6)
C23 C24 C25 C26 1.6(6)
C24 C25 C26 C27 -2.3(6)
C25 C26 C27 C28 -0.1(6)
C26 C27 C28 C23 3.3(6)
C26 C27 C28 C29 179.4(4)
O1 C23 C28 C27 173.4(4)
C24 C23 C28 C27 -3.9(5)
O1 C23 C28 C29 -2.4(6)
C24 C23 C28 C29 -179.7(4)
C30 N3 C29 C28 -177.2(4)
Ir1 N3 C29 C28 3.5(6)
C27 C28 C29 N3 163.8(4)
C23 C28 C29 N3 -20.3(6)
C29 N3 C30 C32 91.8(4)
Ir1 N3 C30 C32 -89.0(3)
C29 N3 C30 C31 -35.7(5)
Ir1 N3 C30 C31 143.6(3)
N3 C30 C32 C37 128.4(4)
C31 C30 C32 C37 -103.1(5)
N3 C30 C32 C33 -52.7(5)
C31 C30 C32 C33 75.9(5)
C37 C32 C33 C34 -3.1(7)
C30 C32 C33 C34 177.9(4)
C32 C33 C34 C35 2.2(8)
C33 C34 C35 C36 0.8(8)
C34 C35 C36 C37 -2.9(8)
C35 C36 C37 C32 1.9(7)
C33 C32 C37 C36 1.1(7)
C30 C32 C37 C36 -179.9(4)
